data_4123766
loop_
_publ_author_name
'Pinto, Rui M.'
'Ma\,c\^oas, Ermelinda M S'
'Neves, Ana I. S.'
'Raja, Sebastian'
'Baleiz\~ao, Carlos'
'Santos, Isabel C.'
'Alves, Helena'

_publ_section_title
;
 Effect of Molecular Stacking on Exciton Diffusion in Crystalline Organic
 Semiconductors.
;
_journal_issue 22
_journal_name_full 'Journal of the American Chemical Society'
_journal_page_first 7104
_journal_page_last 7110
_journal_paper_doi 10.1021/ja512886h
_journal_volume 137
_journal_year 2015
_chemical_formula_sum 'C56 H42 N2 O8'
_chemical_formula_weight 870.92
_chemical_name_systematic
;
 ?
;
_space_group_IT_number 2
_symmetry_cell_setting triclinic
_symmetry_space_group_name_Hall '-P 1'
_symmetry_space_group_name_H-M 'P -1'
_atom_sites_solution_hydrogens geom
_atom_sites_solution_primary direct
_atom_sites_solution_secondary difmap
_audit_creation_method SHELXL-97
_cell_angle_alpha 69.335(2)
_cell_angle_beta 81.159(3)
_cell_angle_gamma 89.378(3)
_cell_formula_units_Z 2
_cell_length_a 8.3909(3)
_cell_length_b 16.0715(6)
_cell_length_c 17.1821(7)
_cell_measurement_reflns_used 2777
_cell_measurement_temperature 150(2)
_cell_measurement_theta_max 24.89
_cell_measurement_theta_min 2.44
_cell_volume 2139.88(15)
_computing_structure_refinement 'SHELXL-97 (Sheldrick, 1997)'
_diffrn_ambient_temperature 150(2)
_diffrn_measured_fraction_theta_full 0.993
_diffrn_measured_fraction_theta_max 0.993
_diffrn_measurement_device_type 'Bruker APEX-II CCD'
_diffrn_measurement_method '\f and \w scans'
_diffrn_radiation_monochromator graphite
_diffrn_radiation_source 'fine-focus sealed tube'
_diffrn_radiation_type MoK\a
_diffrn_radiation_wavelength 0.71073
_diffrn_reflns_av_R_equivalents 0.0612
_diffrn_reflns_av_sigmaI/netI 0.0952
_diffrn_reflns_limit_h_max 9
_diffrn_reflns_limit_h_min -9
_diffrn_reflns_limit_k_max 19
_diffrn_reflns_limit_k_min -19
_diffrn_reflns_limit_l_max 20
_diffrn_reflns_limit_l_min -20
_diffrn_reflns_number 18749
_diffrn_reflns_theta_full 25.03
_diffrn_reflns_theta_max 25.03
_diffrn_reflns_theta_min 2.95
_exptl_absorpt_coefficient_mu 0.091
_exptl_absorpt_correction_T_max 0.9964
_exptl_absorpt_correction_T_min 0.9476
_exptl_absorpt_correction_type multi-scan
_exptl_absorpt_process_details sadabs
_exptl_crystal_colour orange
_exptl_crystal_density_diffrn 1.352
_exptl_crystal_density_method 'not measured'
_exptl_crystal_description needle
_exptl_crystal_F_000 912
_exptl_crystal_size_max 0.60
_exptl_crystal_size_mid 0.06
_exptl_crystal_size_min 0.04
_refine_diff_density_max 0.834
_refine_diff_density_min -0.581
_refine_diff_density_rms 0.062
_refine_ls_extinction_method none
_refine_ls_goodness_of_fit_ref 0.968
_refine_ls_hydrogen_treatment constr
_refine_ls_matrix_type full
_refine_ls_number_parameters 643
_refine_ls_number_reflns 7498
_refine_ls_number_restraints 42
_refine_ls_restrained_S_all 0.978
_refine_ls_R_factor_all 0.1371
_refine_ls_R_factor_gt 0.0649
_refine_ls_shift/su_max 0.009
_refine_ls_shift/su_mean 0.001
_refine_ls_structure_factor_coef Fsqd
_refine_ls_weighting_details 'calc w=1/[\s^2^(Fo^2^)+(0.0876P)^2^+0.0000P] where P=(Fo^2^+2Fc^2^)/3'
_refine_ls_weighting_scheme calc
_refine_ls_wR_factor_gt 0.1500
_refine_ls_wR_factor_ref 0.1722
_reflns_number_gt 4102
_reflns_number_total 7498
_reflns_threshold_expression >2sigma(I)
_cod_data_source_file ja512886h_si_004.cif
_cod_data_source_block shelxl
_cod_depositor_comments 'Adding full bibliography for 4123765--4123767.cif.'
_cod_original_cell_volume 2139.88(14)
_cod_original_sg_symbol_H-M P-1
_cod_database_code 4123766

loop_
_symmetry_equiv_pos_as_xyz
'x, y, z'
'-x, -y, -z'

loop_
_atom_site_label
_atom_site_type_symbol
_atom_site_fract_x
_atom_site_fract_y
_atom_site_fract_z
_atom_site_U_iso_or_equiv
_atom_site_adp_type
_atom_site_occupancy
_atom_site_symmetry_multiplicity
_atom_site_calc_flag
_atom_site_refinement_flags
_atom_site_disorder_assembly
_atom_site_disorder_group
O1 O 0.6976(3) -0.06743(16) 0.25955(16) 0.0402(7) Uani 1 1 d . . .
O2 O 0.6843(3) 0.05227(16) 0.46402(16) 0.0384(7) Uani 1 1 d . . .
O3 O 0.6273(3) 0.63644(15) -0.20905(15) 0.0312(6) Uani 1 1 d . . .
O4 O 0.9265(3) 0.73092(15) -0.05550(14) 0.0266(6) Uani 1 1 d . . .
O5 O 0.7138(3) 0.19992(15) -0.01242(14) 0.0286(6) Uani 1 1 d . A .
O6 O 0.7128(3) 0.38672(14) 0.30875(14) 0.0257(6) Uani 1 1 d . . .
O7 O 0.4839(2) 0.31009(14) -0.03431(14) 0.0221(5) Uani 1 1 d . . .
O8 O 0.9697(2) 0.45504(14) 0.20299(14) 0.0221(5) Uani 1 1 d . . .
N1 N 0.6890(3) -0.00846(18) 0.36233(18) 0.0282(7) Uani 1 1 d . . .
N2 N 0.7721(4) 0.68365(19) -0.13006(19) 0.0336(8) Uani 1 1 d . . .
C1 C 1.1089(7) -0.1908(4) 0.4295(4) 0.097(2) Uani 1 1 d . . .
H1A H 1.1575 -0.1486 0.4495 0.145 Uiso 1 1 calc R . .
H1B H 1.1866 -0.2012 0.3854 0.145 Uiso 1 1 calc R . .
H1C H 1.0800 -0.2472 0.4765 0.145 Uiso 1 1 calc R . .
C2 C 0.9572(5) -0.1524(3) 0.3934(3) 0.0567(13) Uani 1 1 d . . .
H2A H 0.9883 -0.0984 0.3427 0.068 Uiso 1 1 calc R . .
H2B H 0.9053 -0.1965 0.3760 0.068 Uiso 1 1 calc R . .
C3 C 0.8371(5) -0.1285(3) 0.4567(3) 0.0486(12) Uani 1 1 d . . .
H3A H 0.8870 -0.0807 0.4701 0.058 Uiso 1 1 calc R . .
H3B H 0.8158 -0.1812 0.5094 0.058 Uiso 1 1 calc R . .
C4 C 0.6771(5) -0.0980(2) 0.4285(2) 0.0379(10) Uani 1 1 d . . .
H4A H 0.6342 -0.1413 0.4070 0.045 Uiso 1 1 calc R . .
H4B H 0.5992 -0.0975 0.4779 0.045 Uiso 1 1 calc R . .
C5 C 0.6942(4) -0.0014(2) 0.2792(2) 0.0279(8) Uani 1 1 d . . .
C6 C 0.6993(4) 0.0895(2) 0.2153(2) 0.0213(8) Uani 1 1 d . . .
C7 C 0.7030(4) 0.1643(2) 0.2394(2) 0.0206(8) Uani 1 1 d . . .
C8 C 0.6999(4) 0.1535(2) 0.3245(2) 0.0231(8) Uani 1 1 d . . .
C9 C 0.6903(4) 0.0641(2) 0.3899(2) 0.0278(8) Uani 1 1 d . . .
C10 C 0.7035(4) 0.1003(2) 0.1320(2) 0.0228(8) Uani 1 1 d . . .
H10 H 0.7072 0.0497 0.1154 0.027 Uiso 1 1 calc R . .
C11 C 0.7024(4) 0.1861(2) 0.0711(2) 0.0213(8) Uani 1 1 d . . .
C12 C 0.6916(4) 0.2621(2) 0.0938(2) 0.0184(7) Uani 1 1 d . . .
C13 C 0.7120(3) 0.2505(2) 0.1777(2) 0.0186(7) Uani 1 1 d . . .
C14 C 0.7406(3) 0.3261(2) 0.2000(2) 0.0172(7) Uani 1 1 d . . .
C15 C 0.7164(4) 0.3129(2) 0.2857(2) 0.0207(7) Uani 1 1 d . . .
C16 C 0.6996(4) 0.2274(2) 0.3472(2) 0.0236(8) Uani 1 1 d . . .
H16 H 0.6879 0.2204 0.4051 0.028 Uiso 1 1 calc R . .
C17 C 0.7315(7) 0.9349(4) -0.3393(4) 0.097(2) Uani 1 1 d U . .
H17A H 0.6803 0.8963 -0.3624 0.146 Uiso 1 1 calc R . .
H17B H 0.7509 0.9949 -0.3819 0.146 Uiso 1 1 calc R . .
H17C H 0.6604 0.9375 -0.2894 0.146 Uiso 1 1 calc R . .
C18 C 0.8790(7) 0.9005(4) -0.3167(4) 0.0826(17) Uani 1 1 d U . .
H18A H 0.9207 0.9345 -0.2853 0.099 Uiso 1 1 calc R . .
H18B H 0.9574 0.9107 -0.3688 0.099 Uiso 1 1 calc R . .
C19 C 0.8719(6) 0.7958(3) -0.2599(4) 0.0750(17) Uani 1 1 d U . .
H19A H 0.8439 0.7595 -0.2924 0.090 Uiso 1 1 calc R . .
H19B H 0.9778 0.7782 -0.2422 0.090 Uiso 1 1 calc R . .
C20 C 0.7521(6) 0.7827(4) -0.1887(3) 0.0739(17) Uani 1 1 d U . .
H20A H 0.6430 0.7902 -0.2047 0.089 Uiso 1 1 calc R . .
H20B H 0.7704 0.8249 -0.1603 0.089 Uiso 1 1 calc R . .
C21 C 0.6896(4) 0.6178(2) -0.1456(2) 0.0259(8) Uani 1 1 d . . .
C22 C 0.6805(4) 0.5273(2) -0.0824(2) 0.0209(8) Uani 1 1 d . . .
C23 C 0.7505(3) 0.5107(2) -0.0086(2) 0.0179(7) Uani 1 1 d . . .
C24 C 0.8344(4) 0.5797(2) 0.0031(2) 0.0195(7) Uani 1 1 d . . .
C25 C 0.8507(4) 0.6696(2) -0.0608(2) 0.0217(8) Uani 1 1 d . . .
C26 C 0.5953(4) 0.4604(2) -0.0915(2) 0.0203(8) Uani 1 1 d . . .
H26 H 0.5392 0.4728 -0.1381 0.024 Uiso 1 1 calc R . .
C27 C 0.5898(3) 0.3737(2) -0.0327(2) 0.0181(7) Uani 1 1 d . . .
C28 C 0.6713(3) 0.3524(2) 0.03658(19) 0.0168(7) Uani 1 1 d . . .
C29 C 0.7362(3) 0.4246(2) 0.0533(2) 0.0179(7) Uani 1 1 d . . .
C30 C 0.7863(4) 0.4108(2) 0.1326(2) 0.0191(7) Uani 1 1 d . . .
C31 C 0.8814(4) 0.4785(2) 0.1377(2) 0.0185(7) Uani 1 1 d . . .
C32 C 0.9052(4) 0.5618(2) 0.0740(2) 0.0210(8) Uani 1 1 d . . .
H32 H 0.9707 0.6066 0.0795 0.025 Uiso 1 1 calc R . .
C33 C 0.7622(5) 0.1342(2) -0.0443(2) 0.0328(9) Uani 1 1 d D . .
C34 C 0.9357(8) 0.1066(5) -0.0296(5) 0.033(2) Uani 0.499(6) 1 d PD A 1
H34 H 0.9944 0.1309 0.0011 0.039 Uiso 0.499(6) 1 calc PR A 1
C35 C 1.0012(9) 0.0451(5) -0.0632(5) 0.040(2) Uani 0.499(6) 1 d PD A 1
H35 H 1.1078 0.0273 -0.0558 0.048 Uiso 0.499(6) 1 calc PR A 1
C36 C 0.9185(11) 0.0093(6) -0.1064(6) 0.042(2) Uani 0.499(6) 1 d PD A 1
H36 H 0.9691 -0.0333 -0.1275 0.051 Uiso 0.499(6) 1 calc PR A 1
C37 C 0.7592(16) 0.0326(7) -0.1214(8) 0.041(3) Uani 0.499(6) 1 d PDU A 1
H37 H 0.7031 0.0092 -0.1537 0.049 Uiso 0.499(6) 1 calc PR A 1
C38 C 0.6882(11) 0.0955(6) -0.0832(6) 0.029(2) Uani 0.499(6) 1 d PD A 1
H38 H 0.5786 0.1088 -0.0875 0.034 Uiso 0.499(6) 1 calc PR A 1
C34A C 0.8928(9) 0.1435(5) -0.0999(5) 0.039(2) Uani 0.501(6) 1 d PD A 2
H34A H 0.9689 0.1913 -0.1112 0.047 Uiso 0.501(6) 1 calc PR A 2
C35A C 0.9208(10) 0.0848(7) -0.1422(6) 0.047(3) Uani 0.501(6) 1 d PD A 2
H35A H 1.0165 0.0906 -0.1816 0.057 Uiso 0.501(6) 1 calc PR A 2
C36A C 0.8119(16) 0.0209(8) -0.1265(7) 0.046(3) Uani 0.501(6) 1 d PDU A 2
H36A H 0.8366 -0.0229 -0.1514 0.055 Uiso 0.501(6) 1 calc PR A 2
C37A C 0.6651(11) 0.0130(5) -0.0769(6) 0.040(2) Uani 0.501(6) 1 d PD A 2
H37A H 0.5878 -0.0326 -0.0708 0.048 Uiso 0.501(6) 1 calc PR A 2
C38A C 0.6306(10) 0.0740(6) -0.0348(6) 0.031(2) Uani 0.501(6) 1 d PD A 2
H38A H 0.5281 0.0749 -0.0029 0.038 Uiso 0.501(6) 1 calc PR A 2
C39 C 0.6180(4) 0.3793(2) 0.3849(2) 0.0211(8) Uani 1 1 d . . .
C40 C 0.4557(4) 0.3555(2) 0.3999(2) 0.0287(8) Uani 1 1 d . . .
H40 H 0.4076 0.3415 0.3592 0.034 Uiso 1 1 calc R . .
C41 C 0.3638(5) 0.3522(2) 0.4752(2) 0.0366(10) Uani 1 1 d . . .
H41 H 0.2518 0.3360 0.4863 0.044 Uiso 1 1 calc R . .
C42 C 0.4346(5) 0.3724(3) 0.5343(2) 0.0436(11) Uani 1 1 d . . .
H42 H 0.3719 0.3696 0.5862 0.052 Uiso 1 1 calc R . .
C43 C 0.5961(6) 0.3966(3) 0.5173(2) 0.0461(11) Uani 1 1 d . . .
H43 H 0.6444 0.4110 0.5577 0.055 Uiso 1 1 calc R . .
C44 C 0.6896(5) 0.4004(2) 0.4428(2) 0.0324(9) Uani 1 1 d . . .
H44 H 0.8013 0.4173 0.4315 0.039 Uiso 1 1 calc R . .
C45 C 0.4788(4) 0.2925(2) -0.1077(2) 0.0221(8) Uani 1 1 d . . .
C46 C 0.3451(4) 0.2418(2) -0.1047(2) 0.0285(9) Uani 1 1 d . . .
H46 H 0.2607 0.2265 -0.0576 0.034 Uiso 1 1 calc R . .
C47 C 0.3356(4) 0.2133(3) -0.1713(3) 0.0364(10) Uani 1 1 d . . .
H47 H 0.2446 0.1778 -0.1698 0.044 Uiso 1 1 calc R . .
C48 C 0.4581(5) 0.2366(3) -0.2399(2) 0.0381(10) Uani 1 1 d . . .
H48 H 0.4520 0.2169 -0.2854 0.046 Uiso 1 1 calc R . .
C49 C 0.5885(5) 0.2883(2) -0.2416(2) 0.0357(9) Uani 1 1 d . . .
H49 H 0.6718 0.3049 -0.2892 0.043 Uiso 1 1 calc R . .
C50 C 0.6014(4) 0.3167(2) -0.1762(2) 0.0264(8) Uani 1 1 d . . .
H50 H 0.6926 0.3522 -0.1779 0.032 Uiso 1 1 calc R . .
C51 C 0.9841(4) 0.5084(2) 0.2500(2) 0.0219(8) Uani 1 1 d . . .
C52 C 1.0986(4) 0.4817(2) 0.3029(2) 0.0295(9) Uani 1 1 d . . .
H52 H 1.1634 0.4330 0.3021 0.035 Uiso 1 1 calc R . .
C53 C 1.1180(4) 0.5257(3) 0.3565(2) 0.0372(10) Uani 1 1 d . . .
H53 H 1.1945 0.5065 0.3938 0.045 Uiso 1 1 calc R . .
C54 C 1.0259(4) 0.5983(3) 0.3562(3) 0.0381(10) Uani 1 1 d . . .
H54 H 1.0393 0.6290 0.3932 0.046 Uiso 1 1 calc R . .
C55 C 0.9145(4) 0.6256(2) 0.3015(2) 0.0307(9) Uani 1 1 d . . .
H55 H 0.8533 0.6760 0.3000 0.037 Uiso 1 1 calc R . .
C56 C 0.8918(4) 0.5798(2) 0.2488(2) 0.0243(8) Uani 1 1 d . . .
H56 H 0.8134 0.5976 0.2124 0.029 Uiso 1 1 calc R . .

loop_
_atom_site_aniso_label
_atom_site_aniso_U_11
_atom_site_aniso_U_22
_atom_site_aniso_U_33
_atom_site_aniso_U_23
_atom_site_aniso_U_13
_atom_site_aniso_U_12
O1 0.0612(18) 0.0235(15) 0.0379(17) -0.0173(13) 0.0019(14) -0.0049(12)
O2 0.0641(18) 0.0305(15) 0.0190(15) -0.0080(12) -0.0042(13) 0.0054(13)
O3 0.0473(16) 0.0253(14) 0.0231(15) -0.0086(12) -0.0124(12) 0.0025(11)
O4 0.0270(13) 0.0234(14) 0.0275(14) -0.0081(12) -0.0008(10) -0.0055(10)
O5 0.0348(14) 0.0340(15) 0.0234(14) -0.0184(12) -0.0045(11) 0.0124(11)
O6 0.0333(14) 0.0209(13) 0.0246(14) -0.0136(11) 0.0039(10) -0.0026(10)
O7 0.0188(12) 0.0277(13) 0.0238(13) -0.0144(11) -0.0020(10) -0.0035(10)
O8 0.0221(12) 0.0254(13) 0.0215(13) -0.0111(11) -0.0053(10) 0.0021(10)
N1 0.0411(18) 0.0189(16) 0.0222(17) -0.0066(14) 0.0007(13) -0.0010(13)
N2 0.059(2) 0.0201(17) 0.0217(17) -0.0040(15) -0.0149(15) -0.0006(15)
C1 0.086(4) 0.072(4) 0.161(7) -0.061(4) -0.061(4) 0.040(3)
C2 0.059(3) 0.038(3) 0.077(4) -0.022(3) -0.019(3) 0.013(2)
C3 0.073(3) 0.023(2) 0.053(3) -0.012(2) -0.023(2) 0.008(2)
C4 0.056(3) 0.023(2) 0.031(2) -0.0050(18) -0.0039(19) -0.0022(18)
C5 0.028(2) 0.025(2) 0.030(2) -0.0098(18) -0.0025(16) -0.0018(15)
C6 0.0193(18) 0.0243(19) 0.0222(19) -0.0122(16) 0.0006(14) -0.0010(14)
C7 0.0132(16) 0.0214(19) 0.029(2) -0.0135(17) 0.0007(14) 0.0011(13)
C8 0.0245(19) 0.0223(19) 0.023(2) -0.0099(16) -0.0019(14) 0.0000(14)
C9 0.030(2) 0.021(2) 0.033(2) -0.0107(18) -0.0045(16) 0.0030(15)
C10 0.0207(18) 0.0175(18) 0.032(2) -0.0121(17) -0.0011(15) 0.0012(14)
C11 0.0126(17) 0.031(2) 0.024(2) -0.0156(17) 0.0008(14) -0.0001(14)
C12 0.0142(16) 0.0214(18) 0.0199(19) -0.0084(15) -0.0013(13) 0.0009(13)
C13 0.0120(16) 0.0219(18) 0.0235(19) -0.0114(16) 0.0004(13) 0.0026(13)
C14 0.0111(16) 0.0207(18) 0.0226(19) -0.0111(15) -0.0031(13) 0.0038(13)
C15 0.0200(18) 0.0186(18) 0.0233(19) -0.0086(16) -0.0005(14) 0.0008(13)
C16 0.0248(19) 0.027(2) 0.0211(19) -0.0123(17) -0.0010(14) -0.0004(14)
C17 0.069(4) 0.074(4) 0.107(5) 0.023(3) -0.024(3) -0.011(3)
C18 0.069(4) 0.067(4) 0.089(4) -0.001(3) -0.012(3) -0.006(3)
C19 0.045(3) 0.064(3) 0.131(5) -0.054(4) -0.013(3) 0.009(2)
C20 0.072(3) 0.121(5) 0.033(3) -0.034(3) -0.001(2) -0.043(3)
C21 0.032(2) 0.026(2) 0.020(2) -0.0116(17) 0.0001(16) 0.0021(16)
C22 0.0160(17) 0.0251(19) 0.0223(19) -0.0112(16) 0.0015(14) 0.0042(14)
C23 0.0127(16) 0.0198(18) 0.0232(19) -0.0127(16) 0.0031(13) 0.0020(13)
C24 0.0168(17) 0.0215(19) 0.0202(19) -0.0094(16) 0.0021(14) 0.0019(13)
C25 0.0197(18) 0.022(2) 0.024(2) -0.0115(17) 0.0036(14) -0.0019(15)
C26 0.0146(17) 0.029(2) 0.0203(19) -0.0133(17) 0.0000(14) 0.0042(14)
C27 0.0128(16) 0.0210(19) 0.0231(19) -0.0135(16) 0.0038(13) -0.0007(13)
C28 0.0124(16) 0.0244(18) 0.0155(17) -0.0113(15) 0.0019(13) 0.0022(13)
C29 0.0109(16) 0.0238(19) 0.0216(19) -0.0125(16) 0.0007(13) 0.0022(13)
C30 0.0150(17) 0.0214(18) 0.0235(19) -0.0126(16) -0.0001(14) 0.0052(13)
C31 0.0173(17) 0.0258(19) 0.0161(18) -0.0123(16) -0.0022(13) 0.0009(14)
C32 0.0155(17) 0.027(2) 0.025(2) -0.0162(17) 0.0018(14) -0.0008(14)
C33 0.045(2) 0.029(2) 0.027(2) -0.0169(19) 0.0068(18) -0.0049(17)
C34 0.028(4) 0.041(5) 0.034(5) -0.020(4) -0.001(3) 0.000(3)
C35 0.034(5) 0.041(5) 0.051(6) -0.025(4) -0.003(4) 0.014(4)
C36 0.042(6) 0.047(7) 0.051(6) -0.037(5) -0.004(4) 0.019(4)
C37 0.041(3) 0.041(3) 0.041(3) -0.0151(15) -0.0069(12) 0.0017(10)
C38 0.033(5) 0.027(5) 0.032(5) -0.019(5) -0.007(4) 0.013(4)
C34A 0.034(5) 0.032(5) 0.056(6) -0.024(5) 0.001(4) -0.001(3)
C35A 0.041(5) 0.056(7) 0.052(6) -0.039(6) 0.017(4) -0.005(4)
C36A 0.047(4) 0.046(3) 0.046(3) -0.0174(15) -0.0075(12) 0.0022(11)
C37A 0.045(5) 0.038(5) 0.047(6) -0.025(5) -0.013(5) -0.001(4)
C38A 0.028(5) 0.039(5) 0.033(6) -0.020(5) -0.003(4) -0.003(4)
C39 0.0275(19) 0.0196(18) 0.0158(18) -0.0073(15) 0.0005(14) 0.0029(14)
C40 0.030(2) 0.030(2) 0.029(2) -0.0121(18) -0.0069(16) 0.0039(16)
C41 0.033(2) 0.035(2) 0.038(2) -0.013(2) 0.0056(18) 0.0044(17)
C42 0.064(3) 0.038(2) 0.027(2) -0.017(2) 0.012(2) -0.003(2)
C43 0.071(3) 0.048(3) 0.025(2) -0.021(2) -0.003(2) -0.011(2)
C44 0.038(2) 0.034(2) 0.028(2) -0.0144(19) -0.0047(17) -0.0036(17)
C45 0.0229(18) 0.0245(19) 0.025(2) -0.0152(17) -0.0054(15) 0.0049(14)
C46 0.0235(19) 0.033(2) 0.036(2) -0.0217(19) -0.0031(16) -0.0004(15)
C47 0.031(2) 0.041(2) 0.048(3) -0.028(2) -0.0072(19) -0.0043(17)
C48 0.049(3) 0.044(3) 0.031(2) -0.024(2) -0.0073(19) -0.0062(19)
C49 0.046(2) 0.036(2) 0.026(2) -0.0142(19) -0.0006(18) -0.0077(18)
C50 0.028(2) 0.028(2) 0.024(2) -0.0117(17) -0.0015(15) -0.0045(15)
C51 0.0231(18) 0.026(2) 0.0187(18) -0.0109(16) -0.0015(14) -0.0053(14)
C52 0.026(2) 0.033(2) 0.035(2) -0.0174(19) -0.0106(16) 0.0011(16)
C53 0.037(2) 0.044(3) 0.039(2) -0.022(2) -0.0159(19) 0.0039(18)
C54 0.040(2) 0.044(3) 0.043(3) -0.029(2) -0.0094(19) -0.0058(19)
C55 0.031(2) 0.031(2) 0.034(2) -0.0182(19) -0.0016(17) -0.0004(16)
C56 0.0236(19) 0.029(2) 0.0223(19) -0.0110(17) -0.0039(15) 0.0008(15)

loop_
_atom_type_symbol
_atom_type_description
_atom_type_scat_dispersion_real
_atom_type_scat_dispersion_imag
_atom_type_scat_source
C C 0.0033 0.0016 'International Tables Vol C Tables 4.2.6.8 and 6.1.1.4'
H H 0.0000 0.0000 'International Tables Vol C Tables 4.2.6.8 and 6.1.1.4'
N N 0.0061 0.0033 'International Tables Vol C Tables 4.2.6.8 and 6.1.1.4'
O O 0.0106 0.0060 'International Tables Vol C Tables 4.2.6.8 and 6.1.1.4'

loop_
_geom_angle_atom_site_label_1
_geom_angle_atom_site_label_2
_geom_angle_atom_site_label_3
_geom_angle
C11 O5 C33 121.5(3)
C15 O6 C39 117.0(2)
C27 O7 C45 121.4(2)
C31 O8 C51 122.4(2)
C5 N1 C9 124.8(3)
C5 N1 C4 119.0(3)
C9 N1 C4 116.2(3)
C21 N2 C25 125.0(3)
C21 N2 C20 116.1(3)
C25 N2 C20 118.2(3)
C2 C1 H1A 109.5
C2 C1 H1B 109.5
H1A C1 H1B 109.5
C2 C1 H1C 109.5
H1A C1 H1C 109.5
H1B C1 H1C 109.5
C3 C2 C1 112.1(4)
C3 C2 H2A 109.2
C1 C2 H2A 109.2
C3 C2 H2B 109.2
C1 C2 H2B 109.2
H2A C2 H2B 107.9
C2 C3 C4 115.2(4)
C2 C3 H3A 108.5
C4 C3 H3A 108.5
C2 C3 H3B 108.5
C4 C3 H3B 108.5
H3A C3 H3B 107.5
N1 C4 C3 113.3(3)
N1 C4 H4A 108.9
C3 C4 H4A 108.9
N1 C4 H4B 108.9
C3 C4 H4B 108.9
H4A C4 H4B 107.7
O1 C5 N1 121.2(3)
O1 C5 C6 121.7(3)
N1 C5 C6 117.1(3)
C10 C6 C7 120.1(3)
C10 C6 C5 119.6(3)
C7 C6 C5 120.3(3)
C8 C7 C6 120.3(3)
C8 C7 C13 120.0(3)
C6 C7 C13 119.8(3)
C16 C8 C7 119.5(3)
C16 C8 C9 119.7(3)
C7 C8 C9 120.8(3)
O2 C9 N1 120.8(3)
O2 C9 C8 122.6(3)
N1 C9 C8 116.7(3)
C6 C10 C11 120.1(3)
C6 C10 H10 119.9
C11 C10 H10 119.9
O5 C11 C12 116.6(3)
O5 C11 C10 122.0(3)
C12 C11 C10 121.4(3)
C11 C12 C13 117.0(3)
C11 C12 C28 125.1(3)
C13 C12 C28 117.8(3)
C7 C13 C14 119.7(3)
C7 C13 C12 120.1(3)
C14 C13 C12 120.3(3)
C15 C14 C13 116.9(3)
C15 C14 C30 125.0(3)
C13 C14 C30 118.1(3)
O6 C15 C14 118.1(3)
O6 C15 C16 120.3(3)
C14 C15 C16 121.5(3)
C8 C16 C15 120.5(3)
C8 C16 H16 119.7
C15 C16 H16 119.7
C18 C17 H17A 109.5
C18 C17 H17B 109.5
H17A C17 H17B 109.5
C18 C17 H17C 109.5
H17A C17 H17C 109.5
H17B C17 H17C 109.5
C17 C18 C19 115.4(5)
C17 C18 H18A 108.4
C19 C18 H18A 108.4
C17 C18 H18B 108.4
C19 C18 H18B 108.4
H18A C18 H18B 107.5
C20 C19 C18 106.9(4)
C20 C19 H19A 110.3
C18 C19 H19A 110.3
C20 C19 H19B 110.3
C18 C19 H19B 110.3
H19A C19 H19B 108.6
C19 C20 N2 103.8(4)
C19 C20 H20A 111.0
N2 C20 H20A 111.0
C19 C20 H20B 111.0
N2 C20 H20B 111.0
H20A C20 H20B 109.0
O3 C21 N2 120.1(3)
O3 C21 C22 122.7(3)
N2 C21 C22 117.1(3)
C26 C22 C23 119.6(3)
C26 C22 C21 120.3(3)
C23 C22 C21 120.0(3)
C24 C23 C29 119.8(3)
C24 C23 C22 120.4(3)
C29 C23 C22 119.7(3)
C32 C24 C23 119.6(3)
C32 C24 C25 119.8(3)
C23 C24 C25 120.5(3)
O4 C25 N2 119.7(3)
O4 C25 C24 123.4(3)
N2 C25 C24 116.8(3)
C22 C26 C27 120.5(3)
C22 C26 H26 119.8
C27 C26 H26 119.8
O7 C27 C28 117.5(3)
O7 C27 C26 120.1(3)
C28 C27 C26 121.7(3)
C27 C28 C29 117.1(3)
C27 C28 C12 125.1(3)
C29 C28 C12 117.8(3)
C23 C29 C28 119.8(3)
C23 C29 C30 119.5(3)
C28 C29 C30 120.6(3)
C31 C30 C29 117.1(3)
C31 C30 C14 125.2(3)
C29 C30 C14 117.6(3)
O8 C31 C32 121.1(3)
O8 C31 C30 116.3(3)
C32 C31 C30 121.9(3)
C24 C32 C31 120.3(3)
C24 C32 H32 119.8
C31 C32 H32 119.8
C38 C33 C34A 89.7(6)
C38 C33 O5 130.6(5)
C34A C33 O5 122.5(4)
C38 C33 C38A 36.0(4)
C34A C33 C38A 122.3(6)
O5 C33 C38A 111.5(4)
C38 C33 C34 117.8(5)
C34A C33 C34 51.1(4)
O5 C33 C34 111.6(4)
C38A C33 C34 124.9(5)
C35 C34 C33 116.9(6)
C35 C34 H34 121.6
C33 C34 H34 121.6
C36 C35 C34 122.2(7)
C36 C35 H35 118.9
C34 C35 H35 118.9
C35 C36 C37 122.8(8)
C35 C36 H36 118.6
C37 C36 H36 118.6
C36 C37 C38 114.8(9)
C36 C37 H37 122.6
C38 C37 H37 122.6
C33 C38 C37 125.2(8)
C33 C38 H38 117.4
C37 C38 H38 117.4
C33 C34A C35A 120.7(7)
C33 C34A H34A 119.7
C35A C34A H34A 119.7
C36A C35A C34A 118.1(9)
C36A C35A H35A 120.9
C34A C35A H35A 120.9
C35A C36A C37A 124.4(11)
C35A C36A H36A 117.8
C37A C36A H36A 117.8
C36A C37A C38A 118.6(9)
C36A C37A H37A 120.7
C38A C37A H37A 120.7
C37A C38A C33 114.7(8)
C37A C38A H38A 122.7
C33 C38A H38A 122.7
C44 C39 C40 121.4(3)
C44 C39 O6 117.9(3)
C40 C39 O6 120.7(3)
C39 C40 C41 119.0(3)
C39 C40 H40 120.5
C41 C40 H40 120.5
C42 C41 C40 120.2(4)
C42 C41 H41 119.9
C40 C41 H41 119.9
C43 C42 C41 119.4(4)
C43 C42 H42 120.3
C41 C42 H42 120.3
C42 C43 C44 121.3(4)
C42 C43 H43 119.3
C44 C43 H43 119.3
C39 C44 C43 118.7(4)
C39 C44 H44 120.7
C43 C44 H44 120.7
C46 C45 C50 121.5(3)
C46 C45 O7 114.3(3)
C50 C45 O7 124.0(3)
C45 C46 C47 118.9(3)
C45 C46 H46 120.5
C47 C46 H46 120.5
C48 C47 C46 120.2(3)
C48 C47 H47 119.9
C46 C47 H47 119.9
C49 C48 C47 119.5(3)
C49 C48 H48 120.3
C47 C48 H48 120.3
C48 C49 C50 121.5(4)
C48 C49 H49 119.2
C50 C49 H49 119.2
C49 C50 C45 118.5(3)
C49 C50 H50 120.8
C45 C50 H50 120.8
C56 C51 C52 121.1(3)
C56 C51 O8 125.0(3)
C52 C51 O8 113.9(3)
C53 C52 C51 119.7(3)
C53 C52 H52 120.2
C51 C52 H52 120.2
C52 C53 C54 120.2(3)
C52 C53 H53 119.9
C54 C53 H53 119.9
C55 C54 C53 119.4(3)
C55 C54 H54 120.3
C53 C54 H54 120.3
C56 C55 C54 120.5(3)
C56 C55 H55 119.8
C54 C55 H55 119.8
C51 C56 C55 119.1(3)
C51 C56 H56 120.4
C55 C56 H56 120.4

loop_
_geom_bond_atom_site_label_1
_geom_bond_atom_site_label_2
_geom_bond_distance
O1 C5 1.220(4)
O2 C9 1.213(4)
O3 C21 1.222(4)
O4 C25 1.216(4)
O5 C11 1.361(4)
O5 C33 1.383(4)
O6 C15 1.376(4)
O6 C39 1.390(4)
O7 C27 1.372(4)
O7 C45 1.394(4)
O8 C31 1.378(4)
O8 C51 1.388(4)
N1 C5 1.387(4)
N1 C9 1.405(4)
N1 C4 1.479(4)
N2 C21 1.394(4)
N2 C25 1.397(4)
N2 C20 1.578(6)
C1 C2 1.530(6)
C1 H1A 0.9800
C1 H1B 0.9800
C1 H1C 0.9800
C2 C3 1.515(6)
C2 H2A 0.9900
C2 H2B 0.9900
C3 C4 1.515(5)
C3 H3A 0.9900
C3 H3B 0.9900
C4 H4A 0.9900
C4 H4B 0.9900
C5 C6 1.482(5)
C6 C10 1.376(4)
C6 C7 1.405(4)
C7 C8 1.406(5)
C7 C13 1.411(5)
C8 C16 1.374(4)
C8 C9 1.474(5)
C10 C11 1.407(5)
C10 H10 0.9500
C11 C12 1.405(4)
C12 C13 1.424(4)
C12 C28 1.464(4)
C13 C14 1.429(4)
C14 C15 1.393(4)
C14 C30 1.451(4)
C15 C16 1.399(5)
C16 H16 0.9500
C17 C18 1.403(7)
C17 H17A 0.9800
C17 H17B 0.9800
C17 H17C 0.9800
C18 C19 1.617(7)
C18 H18A 0.9900
C18 H18B 0.9900
C19 C20 1.413(7)
C19 H19A 0.9900
C19 H19B 0.9900
C20 H20A 0.9900
C20 H20B 0.9900
C21 C22 1.470(5)
C22 C26 1.365(4)
C22 C23 1.418(4)
C23 C24 1.408(4)
C23 C29 1.410(4)
C24 C32 1.376(4)
C24 C25 1.467(5)
C26 C27 1.399(4)
C26 H26 0.9500
C27 C28 1.400(4)
C28 C29 1.421(4)
C29 C30 1.430(4)
C30 C31 1.392(4)
C31 C32 1.391(5)
C32 H32 0.9500
C33 C38 1.284(8)
C33 C34A 1.310(8)
C33 C38A 1.428(9)
C33 C34 1.549(8)
C34 C35 1.381(10)
C34 H34 0.9500
C35 C36 1.352(11)
C35 H35 0.9500
C36 C37 1.422(15)
C36 H36 0.9500
C37 C38 1.464(14)
C37 H37 0.9500
C38 H38 0.9500
C34A C35A 1.379(11)
C34A H34A 0.9500
C35A C36A 1.308(14)
C35A H35A 0.9500
C36A C37A 1.366(15)
C36A H36A 0.9500
C37A C38A 1.413(11)
C37A H37A 0.9500
C38A H38A 0.9500
C39 C44 1.375(5)
C39 C40 1.380(5)
C40 C41 1.385(5)
C40 H40 0.9500
C41 C42 1.383(5)
C41 H41 0.9500
C42 C43 1.372(6)
C42 H42 0.9500
C43 C44 1.377(5)
C43 H43 0.9500
C44 H44 0.9500
C45 C46 1.377(5)
C45 C50 1.380(5)
C46 C47 1.388(5)
C46 H46 0.9500
C47 C48 1.382(5)
C47 H47 0.9500
C48 C49 1.372(5)
C48 H48 0.9500
C49 C50 1.374(5)
C49 H49 0.9500
C50 H50 0.9500
C51 C56 1.374(4)
C51 C52 1.384(5)
C52 C53 1.372(5)
C52 H52 0.9500
C53 C54 1.393(5)
C53 H53 0.9500
C54 C55 1.386(5)
C54 H54 0.9500
C55 C56 1.386(5)
C55 H55 0.9500
C56 H56 0.9500
